data_2209029
loop_
_publ_author_name
'Nakatsuka, Akihiko'
'Ikeda, Yuya'
'Nakayama, Noriaki'
'Mizota, Tadato'

_publ_section_title
;
 Inversion parameter of the CoGa~2~O~4~ spinel determined from
 single-crystal X-ray data
;
_journal_issue 5
_journal_name_full 'Acta Crystallographica Section E'
_journal_page_first i109
_journal_page_last i111
_journal_paper_doi 10.1107/S1600536806011044
_journal_volume 62
_journal_year 2006
_chemical_formula_iupac 'Co Ga2 O4'
_chemical_formula_moiety 'Co Ga2 O4'
_chemical_formula_structural 'Co Ga2 O4'
_chemical_formula_sum 'Co Ga2 O4'
_chemical_formula_weight 262.37
_chemical_name_systematic 'cobalt digallium tetraoxide'
_space_group_IT_number 227
_symmetry_cell_setting cubic
_symmetry_space_group_name_Hall '-F 4vw 2vw 3'
_symmetry_space_group_name_H-M 'F d -3 m :2'
_cell_angle_alpha 90
_cell_angle_beta 90
_cell_angle_gamma 90
_cell_formula_units_Z 8
_cell_length_a 8.3281(3)
_cell_length_b 8.3281(3)
_cell_length_c 8.3281(3)
_cell_measurement_reflns_used 38
_cell_measurement_temperature 296
_cell_measurement_theta_max 24.7
_cell_measurement_theta_min 20.0
_cell_volume 577.61(4)
_computing_cell_refinement WinAFC
_computing_data_collection 'WinAFC (Rigaku Corporation, 1999)'
_computing_data_reduction 'RADY (Sasaki, 1987)'
_computing_molecular_graphics 'ATOMS (Dowty, 2000)'
_computing_publication_material TEXSAN
_computing_structure_refinement RADY
_computing_structure_solution 'TEXSAN (Molecular Structure Corporation, 1999)'
_diffrn_measured_fraction_theta_full 1.000
_diffrn_measured_fraction_theta_max 1.000
_diffrn_measurement_device_type 'Rigaku AFC-7R'
_diffrn_measurement_method \w-2\q
_diffrn_radiation_type 'Mo K\a'
_diffrn_radiation_wavelength 0.71069
_diffrn_reflns_av_R_equivalents 0.023
_diffrn_reflns_limit_h_max 20
_diffrn_reflns_limit_h_min 0
_diffrn_reflns_limit_k_max 20
_diffrn_reflns_limit_k_min 0
_diffrn_reflns_limit_l_max 20
_diffrn_reflns_limit_l_min 0
_diffrn_reflns_number 613
_diffrn_reflns_theta_full 60.00
_diffrn_reflns_theta_max 60.00
_diffrn_standards_decay_% 0.96
_diffrn_standards_interval_count 100
_diffrn_standards_number 3
_exptl_absorpt_coefficient_mu 24.014
_exptl_absorpt_correction_T_max 0.115
_exptl_absorpt_correction_T_min 0.060
_exptl_absorpt_correction_type psi-scan
_exptl_absorpt_process_details '(North <i>et al.</i>,  1968)'
_exptl_crystal_colour 'dark blue'
_exptl_crystal_density_diffrn 6.034
_exptl_crystal_density_method 'not measured'
_exptl_crystal_description prism
_exptl_crystal_F_000 968
_exptl_crystal_size_max 0.130
_exptl_crystal_size_mid 0.110
_exptl_crystal_size_min 0.090
_refine_diff_density_max 0.84
_refine_diff_density_min -0.43
_refine_ls_extinction_coef 3.06(6)\\times10^-4^
_refine_ls_extinction_method 'isotropic Type I (Becker & Coppens, 1974a,b)'
_refine_ls_goodness_of_fit_ref 1.722
_refine_ls_number_parameters 9
_refine_ls_number_reflns 215
_refine_ls_R_factor_gt 0.0174
_refine_ls_shift/su_max 0.00008
_refine_ls_structure_factor_coef F
_refine_ls_weighting_details 'w = 1/\s^2^(F)'
_refine_ls_weighting_scheme calc
_refine_ls_wR_factor_ref 0.0229
_reflns_number_gt 215
_reflns_number_total 248
_reflns_threshold_expression F>3\s(F)
_cod_data_source_file wm2007.cif
_cod_data_source_block I
_cod_original_sg_symbol_H-M 'F d -3 m'
_cod_database_code 2209029
_cod_database_fobs_code 2209029

loop_
_symmetry_equiv_pos_as_xyz
x,y,z
x,1/4-y,1/4-z
1/4-x,y,1/4-z
1/4-x,1/4-y,z
z,x,y
z,1/4-x,1/4-y
1/4-z,x,1/4-y
1/4-z,1/4-x,y
y,z,x
y,1/4-z,1/4-x
1/4-y,z,1/4-x
1/4-y,1/4-z,x
x,z,y
x,1/4-z,1/4-y
1/4-x,z,1/4-y
1/4-x,1/4-z,y
y,x,z
y,1/4-x,1/4-z
1/4-y,x,1/4-z
1/4-y,1/4-x,z
z,y,x
z,1/4-y,1/4-x
1/4-z,y,1/4-x
1/4-z,1/4-y,x
-x,-y,-z
-x,1/4+y,1/4+z
1/4+x,-y,1/4+z
1/4+x,1/4+y,-z
-z,-x,-y
-z,1/4+x,1/4+y
1/4+z,-x,1/4+y
1/4+z,1/4+x,-y
-y,-z,-x
-y,1/4+z,1/4+x
1/4+y,-z,1/4+x
1/4+y,1/4+z,-x
-x,-z,-y
-x,1/4+z,1/4+y
1/4+x,-z,1/4+y
1/4+x,1/4+z,-y
-y,-x,-z
-y,1/4+x,1/4+z
1/4+y,-x,1/4+z
1/4+y,1/4+x,-z
-z,-y,-x
-z,1/4+y,1/4+x
1/4+z,-y,1/4+x
1/4+z,1/4+y,-x
x,1/2+y,1/2+z
x,3/4-y,3/4-z
1/4-x,1/2+y,3/4-z
1/4-x,3/4-y,1/2+z
z,1/2+x,1/2+y
z,3/4-x,3/4-y
1/4-z,1/2+x,3/4-y
1/4-z,3/4-x,1/2+y
y,1/2+z,1/2+x
y,3/4-z,3/4-x
1/4-y,1/2+z,3/4-x
1/4-y,3/4-z,1/2+x
x,1/2+z,1/2+y
x,3/4-z,3/4-y
1/4-x,1/2+z,3/4-y
1/4-x,3/4-z,1/2+y
y,1/2+x,1/2+z
y,3/4-x,3/4-z
1/4-y,1/2+x,3/4-z
1/4-y,3/4-x,1/2+z
z,1/2+y,1/2+x
z,3/4-y,3/4-x
1/4-z,1/2+y,3/4-x
1/4-z,3/4-y,1/2+x
-x,1/2-y,1/2-z
-x,3/4+y,3/4+z
1/4+x,1/2-y,3/4+z
1/4+x,3/4+y,1/2-z
-z,1/2-x,1/2-y
-z,3/4+x,3/4+y
1/4+z,1/2-x,3/4+y
1/4+z,3/4+x,1/2-y
-y,1/2-z,1/2-x
-y,3/4+z,3/4+x
1/4+y,1/2-z,3/4+x
1/4+y,3/4+z,1/2-x
-x,1/2-z,1/2-y
-x,3/4+z,3/4+y
1/4+x,1/2-z,3/4+y
1/4+x,3/4+z,1/2-y
-y,1/2-x,1/2-z
-y,3/4+x,3/4+z
1/4+y,1/2-x,3/4+z
1/4+y,3/4+x,1/2-z
-z,1/2-y,1/2-x
-z,3/4+y,3/4+x
1/4+z,1/2-y,3/4+x
1/4+z,3/4+y,1/2-x
1/2+x,y,1/2+z
1/2+x,1/4-y,3/4-z
3/4-x,y,3/4-z
3/4-x,1/4-y,1/2+z
1/2+z,x,1/2+y
1/2+z,1/4-x,3/4-y
3/4-z,x,3/4-y
3/4-z,1/4-x,1/2+y
1/2+y,z,1/2+x
1/2+y,1/4-z,3/4-x
3/4-y,z,3/4-x
3/4-y,1/4-z,1/2+x
1/2+x,z,1/2+y
1/2+x,1/4-z,3/4-y
3/4-x,z,3/4-y
3/4-x,1/4-z,1/2+y
1/2+y,x,1/2+z
1/2+y,1/4-x,3/4-z
3/4-y,x,3/4-z
3/4-y,1/4-x,1/2+z
1/2+z,y,1/2+x
1/2+z,1/4-y,3/4-x
3/4-z,y,3/4-x
3/4-z,1/4-y,1/2+x
1/2-x,-y,1/2-z
1/2-x,1/4+y,3/4+z
3/4+x,-y,3/4+z
3/4+x,1/4+y,1/2-z
1/2-z,-x,1/2-y
1/2-z,1/4+x,3/4+y
3/4+z,-x,3/4+y
3/4+z,1/4+x,1/2-y
1/2-y,-z,1/2-x
1/2-y,1/4+z,3/4+x
3/4+y,-z,3/4+x
3/4+y,1/4+z,1/2-x
1/2-x,-z,1/2-y
1/2-x,1/4+z,3/4+y
3/4+x,-z,3/4+y
3/4+x,1/4+z,1/2-y
1/2-y,-x,1/2-z
1/2-y,1/4+x,3/4+z
3/4+y,-x,3/4+z
3/4+y,1/4+x,1/2-z
1/2-z,-y,1/2-x
1/2-z,1/4+y,3/4+x
3/4+z,-y,3/4+x
3/4+z,1/4+y,1/2-x
1/2+x,1/2+y,z
1/2+x,3/4-y,1/4-z
3/4-x,1/2+y,1/4-z
3/4-x,3/4-y,z
1/2+z,1/2+x,y
1/2+z,3/4-x,1/4-y
3/4-z,1/2+x,1/4-y
3/4-z,3/4-x,y
1/2+y,1/2+z,x
1/2+y,3/4-z,1/4-x
3/4-y,1/2+z,1/4-x
3/4-y,3/4-z,x
1/2+x,1/2+z,y
1/2+x,3/4-z,1/4-y
3/4-x,1/2+z,1/4-y
3/4-x,3/4-z,y
1/2+y,1/2+x,z
1/2+y,3/4-x,1/4-z
3/4-y,1/2+x,1/4-z
3/4-y,3/4-x,z
1/2+z,1/2+y,x
1/2+z,3/4-y,1/4-x
3/4-z,1/2+y,1/4-x
3/4-z,3/4-y,x
1/2-x,1/2-y,-z
1/2-x,3/4+y,1/4+z
3/4+x,1/2-y,1/4+z
3/4+x,3/4+y,-z
1/2-z,1/2-x,-y
1/2-z,3/4+x,1/4+y
3/4+z,1/2-x,1/4+y
3/4+z,3/4+x,-y
1/2-y,1/2-z,-x
1/2-y,3/4+z,1/4+x
3/4+y,1/2-z,1/4+x
3/4+y,3/4+z,-x
1/2-x,1/2-z,-y
1/2-x,3/4+z,1/4+y
3/4+x,1/2-z,1/4+y
3/4+x,3/4+z,-y
1/2-y,1/2-x,-z
1/2-y,3/4+x,1/4+z
3/4+y,1/2-x,1/4+z
3/4+y,3/4+x,-z
1/2-z,1/2-y,-x
1/2-z,3/4+y,1/4+x
3/4+z,1/2-y,1/4+x
3/4+z,3/4+y,-x

loop_
_atom_site_type_symbol
_atom_site_label
_atom_site_fract_x
_atom_site_fract_y
_atom_site_fract_z
_atom_site_U_iso_or_equiv
_atom_site_adp_type
_atom_site_calc_flag
_atom_site_refinement_flags
_atom_site_occupancy
Co Co1 0.1250 0.1250 0.1250 0.003730(10) Uani d SP 0.425
Ga Ga1 0.1250 0.1250 0.1250 0.00373 Uani d SP 0.575(4)
Co Co2 0.5000 0.5000 0.5000 0.003530(10) Uani d SP 0.288
Ga Ga2 0.5000 0.5000 0.5000 0.00353 Uani d SP 0.712
O O 0.25842(19) 0.25842 0.25842 0.00760(4) Uani d S 1.000

loop_
_atom_site_aniso_label
_atom_site_aniso_U_11
_atom_site_aniso_U_22
_atom_site_aniso_U_33
_atom_site_aniso_U_12
_atom_site_aniso_U_13
_atom_site_aniso_U_23
Co1 0.00373(12) 0.00373 0.00373 0.00000 0.00000 0.00000
Ga1 0.00373 0.00373 0.00373 0.00000 0.00000 0.00000
Co2 0.00353(9) 0.00353 0.00353 -0.00040(7) -0.00040 -0.00040
Ga2 0.00353 0.00353 0.00353 -0.00040 -0.00040 -0.00040
O 0.0076(3) 0.0076 0.0076 0.0002(4) 0.0002 0.0002

loop_
_atom_type_symbol
_atom_type_description
_atom_type_scat_dispersion_real
_atom_type_scat_dispersion_imag
_atom_type_scat_source
Co Co 0.299 0.973
;International Tables for X-ray Crystallography
  (1974, Vol. IV)
;
Ga Ga 0.163 1.609
;International Tables for X-ray Crystallography
  (1974, Vol. IV)
;
O O 0.008 0.006
;International Tables for X-ray Crystallography
  (1974, Vol. IV)
;

loop_
_geom_angle_atom_site_label_1
_geom_angle_atom_site_label_2
_geom_angle_atom_site_label_3
_geom_angle_site_symmetry_1
_geom_angle_site_symmetry_3
_geom_angle
_geom_angle_publ_flag
O Co1/Ga1 O . 2_555 109.47(10) no
O Co1/Ga1 O . 3_555 109.47(10) no
O Co1/Ga1 O . 4_555 109.47(10) no
O Co1/Ga1 O 3_555 2_555 109.47(10) no
O Co1/Ga1 O 4_555 2_555 109.47(10) no
O Co1/Ga1 O 4_555 3_555 109.47(10) no
O Co2/Ga2 O 148_555 99_555 85.94(7) no
O Co2/Ga2 O 148_555 50_555 85.94(7) no
O Co2/Ga2 O 148_555 28_556 179.97 no
O Co2/Ga2 O 148_555 27_565 94.06(7) no
O Co2/Ga2 O 148_555 26_655 94.06(7) no
O Co2/Ga2 O 99_555 50_555 85.94(7) no
O Co2/Ga2 O 99_555 28_556 94.06(7) no
O Co2/Ga2 O 99_555 27_565 179.97 no
O Co2/Ga2 O 99_555 26_655 94.06(9) no
O Co2/Ga2 O 50_555 28_556 94.06(7) no
O Co2/Ga2 O 50_555 27_565 94.06(9) no
O Co2/Ga2 O 50_555 26_655 180.00 no
O Co2/Ga2 O 28_556 27_565 85.94(7) no
O Co2/Ga2 O 28_556 26_655 85.94(7) no
O Co2/Ga2 O 27_565 26_655 85.94(7) no
Co1/Ga1 O Co/Ga2 . 172_446 122.44(8) no
Co1/Ga1 O Co/Ga2 . 123_464 122.44(8) no
Co1/Ga1 O Co/Ga2 . 74_644 122.44(8) no
Co2/Ga2 O Co/Ga2 172_446 123_464 93.92(7) no
Co2/Ga2 O Co/Ga2 172_446 74_644 93.92(7) no
Co2/Ga2 O Co/Ga2 123_464 74_644 93.92(7) no

loop_
_geom_bond_atom_site_label_1
_geom_bond_atom_site_label_2
_geom_bond_site_symmetry_2
_geom_bond_distance
_geom_bond_publ_flag
Co1/Ga1 O . 1.9245(16) yes
Co1/Ga1 O 2_555 1.9245(16) no
Co1/Ga1 O 3_555 1.9245(16) no
Co1/Ga1 O 4_555 1.9245(16) no
Co2/Ga2 O 26_655 2.0144(16) yes
Co2/Ga2 O 27_565 2.0144(16) no
Co2/Ga2 O 28_556 2.0144(16) no
Co2/Ga2 O 50_555 2.0144(16) no
Co2/Ga2 O 99_555 2.0144(16) no
Co2/Ga2 O 148_555 2.0144(16) no
O O 3_555 3.143(3) yes
O O 4_555 3.143(3) no
O O 148_555 2.746(3) yes
O O 99_555 2.746(3) no
O O 124_455 2.9478(16) yes
O O 76_545 2.9478(16) no
O O 75_554 2.9478(16) no
O O 171_455 2.9478(16) no
